data_7710051
loop_
_publ_author_name
'Staub, Liane Hildegard'
'Lambert, Jessica'
'M\"uller, Carsten'
'Morgenstern, Bernd'
'Zimmer, Michael'
'Warken, Joshua'
'Koldemir, Aylin'
'Block, Theresa'
'P\"ottgen, Rainer'
'Sch\"afer, Andr\'e'

_publ_section_title
;
 Bis(di-<i>tert</i>-butylindenyl)tetrelocenes.
;
_journal_name_full 'Dalton transactions (Cambridge, England : 2003)'
_journal_paper_doi 10.1039/d2dt00582d
_journal_year 2022
_chemical_formula_moiety 'C34 H46 Sn'
_chemical_formula_sum 'C34 H46 Sn'
_chemical_formula_weight 573.40
_chemical_name_systematic bis(di-tert-butylindenyl)stannocene
_chemical_properties_physical Air-sensitive,Moisture-sensitive
_space_group_crystal_system monoclinic
_space_group_IT_number 14
_space_group_name_Hall '-P 2yn'
_space_group_name_H-M_alt 'P 1 21/n 1'
_atom_sites_solution_hydrogens geom
_atom_sites_solution_primary direct
_atom_sites_solution_secondary difmap
_audit_creation_method SHELXL-2018/3
_audit_update_record
;
2022-02-23 deposited with the CCDC.	2022-04-08 downloaded from the CCDC.
;
_cell_angle_alpha 90
_cell_angle_beta 105.5710(10)
_cell_angle_gamma 90
_cell_formula_units_Z 4
_cell_length_a 11.0857(3)
_cell_length_b 14.8512(4)
_cell_length_c 18.8414(5)
_cell_measurement_reflns_used 9672
_cell_measurement_temperature 133(2)
_cell_measurement_theta_max 30.48
_cell_measurement_theta_min 2.35
_cell_volume 2988.12(14)
_computing_cell_refinement 'SAINT V8.40A (Bruker Nano, Inc., 2019)'
_computing_data_collection 'APEX 3 (Bruker Nano, Inc., 2019)'
_computing_data_reduction 'SAINT V8.40A (Bruker Nano, Inc., 2019)'
_computing_publication_material 'SHELXL-2018/3 (Sheldrick, 2018)'
_computing_structure_refinement
;
SHELXL-2018/3 (Sheldrick, 2018),                                              
SHELXLe Rev 1000 (Huebschle et al., 2011)
;
_computing_structure_solution 'SHELXT 2018/2 (Sheldrick, 2018)'
_diffrn_ambient_temperature 133(2)
_diffrn_measured_fraction_theta_full 0.999
_diffrn_measured_fraction_theta_max 0.999
_diffrn_measurement_device_type 'Bruker AXS D8 Venture, Photon II'
_diffrn_measurement_method '\f and \w scans'
_diffrn_radiation_type MoK\a
_diffrn_radiation_wavelength 0.71073
_diffrn_reflns_av_R_equivalents 0.0331
_diffrn_reflns_av_unetI/netI 0.0204
_diffrn_reflns_Laue_measured_fraction_full 0.999
_diffrn_reflns_Laue_measured_fraction_max 0.999
_diffrn_reflns_limit_h_max 15
_diffrn_reflns_limit_h_min -15
_diffrn_reflns_limit_k_max 21
_diffrn_reflns_limit_k_min -21
_diffrn_reflns_limit_l_max 25
_diffrn_reflns_limit_l_min -26
_diffrn_reflns_number 64683
_diffrn_reflns_point_group_measured_fraction_full 0.999
_diffrn_reflns_point_group_measured_fraction_max 0.999
_diffrn_reflns_theta_full 25.242
_diffrn_reflns_theta_max 30.524
_diffrn_reflns_theta_min 2.244
_diffrn_source 'INCOATEC I\^A?S microfocus sealed tube'
_exptl_absorpt_coefficient_mu 0.874
_exptl_absorpt_correction_T_max 0.7461
_exptl_absorpt_correction_T_min 0.6927
_exptl_absorpt_correction_type multi-scan
_exptl_absorpt_process_details
;
 SADABS 2016/2: Krause, L., Herbst-Irmer, R., Sheldrick G.M. & Stalke D.,
 J. Appl. Cryst. 48 (2015) 3-10
;
_exptl_crystal_colour orange
_exptl_crystal_density_diffrn 1.275
_exptl_crystal_density_meas ?
_exptl_crystal_description cuboid
_exptl_crystal_F_000 1200
_exptl_crystal_size_max 0.234
_exptl_crystal_size_mid 0.201
_exptl_crystal_size_min 0.137
_refine_diff_density_max 0.362
_refine_diff_density_min -0.395
_refine_diff_density_rms 0.057
_refine_ls_extinction_method none
_refine_ls_goodness_of_fit_ref 1.036
_refine_ls_hydrogen_treatment constr
_refine_ls_matrix_type full
_refine_ls_number_parameters 328
_refine_ls_number_reflns 9129
_refine_ls_number_restraints 0
_refine_ls_restrained_S_all 1.036
_refine_ls_R_factor_all 0.0332
_refine_ls_R_factor_gt 0.0236
_refine_ls_shift/su_max 0.004
_refine_ls_shift/su_mean 0.000
_refine_ls_structure_factor_coef Fsqd
_refine_ls_weighting_details 'w=1/[\s^2^(Fo^2^)+(0.0171P)^2^+1.5543P] where P=(Fo^2^+2Fc^2^)/3'
_refine_ls_weighting_scheme calc
_refine_ls_wR_factor_gt 0.0488
_refine_ls_wR_factor_ref 0.0527
_reflns_Friedel_coverage 0.000
_reflns_number_gt 7508
_reflns_number_total 9129
_reflns_threshold_expression 'I > 2\s(I)'
_cod_data_source_file d2dt00582d2.cif
_cod_data_source_block sh4628_a
_cod_depositor_comments
;
The following automatic conversions were performed:

data item '_exptl_crystal_density_meas' value 'not measured' was
changed to '?' -- the value is perceived as not measured.

Automatic conversion script
Id: cif_fix_values 7556 2019-12-06 15:28:31Z antanas 
;
_cod_original_sg_symbol_H-M 'P 21/n'
_cod_database_code 7710051
_shelx_shelxl_version_number 2018/3
_shelx_space_group_comment
;
The symmetry employed for this shelxl refinement is uniquely defined
by the following loop, which should always be used as a source of
symmetry information in preference to the above space-group names.
They are only intended as comments.
;
_shelx_estimated_absorpt_t_min 0.822
_shelx_estimated_absorpt_t_max 0.890

loop_
_space_group_symop_operation_xyz
'x, y, z'
'-x+1/2, y+1/2, -z+1/2'
'-x, -y, -z'
'x-1/2, -y-1/2, z-1/2'

loop_
_atom_site_label
_atom_site_type_symbol
_atom_site_fract_x
_atom_site_fract_y
_atom_site_fract_z
_atom_site_U_iso_or_equiv
_atom_site_adp_type
_atom_site_occupancy
_atom_site_site_symmetry_order
_atom_site_calc_flag
_atom_site_refinement_flags_posn
_atom_site_refinement_flags_adp
_atom_site_refinement_flags_occupancy
_atom_site_disorder_assembly
_atom_site_disorder_group
Sn1 Sn 0.50095(2) 0.75210(2) 0.30391(2) 0.01763(3) Uani 1 1 d . . . . .
C1 C 0.56621(12) 0.92081(8) 0.28111(7) 0.0172(2) Uani 1 1 d . . . . .
H1 H 0.517386 0.968306 0.292751 0.021 Uiso 1 1 calc R U . . .
C2 C 0.67142(12) 0.88191(9) 0.33180(7) 0.0191(2) Uani 1 1 d . . . . .
C3 C 0.72277(12) 0.81789(9) 0.29057(8) 0.0201(3) Uani 1 1 d . . . . .
C4 C 0.82915(13) 0.76059(10) 0.30992(9) 0.0285(3) Uani 1 1 d . . . . .
H4 H 0.882664 0.761219 0.358645 0.034 Uiso 1 1 calc R U . . .
C5 C 0.85407(14) 0.70476(11) 0.25832(10) 0.0332(4) Uani 1 1 d . . . . .
H5 H 0.924573 0.665859 0.271777 0.040 Uiso 1 1 calc R U . . .
C7 C 0.67386(15) 0.75793(10) 0.16401(9) 0.0267(3) Uani 1 1 d . . . . .
H7 H 0.622997 0.756285 0.114629 0.032 Uiso 1 1 calc R U . . .
C6 C 0.77747(16) 0.70351(11) 0.18545(10) 0.0334(4) Uani 1 1 d . . . . .
H6 H 0.797781 0.664350 0.150485 0.040 Uiso 1 1 calc R U . . .
C8 C 0.64326(12) 0.81643(9) 0.21583(7) 0.0187(2) Uani 1 1 d . . . . .
C9 C 0.54317(12) 0.87985(8) 0.21090(7) 0.0164(2) Uani 1 1 d . . . . .
C10 C 0.43956(13) 0.90497(9) 0.14295(7) 0.0200(3) Uani 1 1 d . . . . .
C11 C 0.49761(16) 0.94772(12) 0.08564(9) 0.0341(4) Uani 1 1 d . . . . .
H11A H 0.430893 0.965596 0.042289 0.051 Uiso 1 1 calc R U . . .
H11B H 0.552673 0.903972 0.071057 0.051 Uiso 1 1 calc R U . . .
H11C H 0.546318 1.000894 0.107000 0.051 Uiso 1 1 calc R U . . .
C12 C 0.35089(14) 0.97327(11) 0.16238(9) 0.0294(3) Uani 1 1 d . . . . .
H12A H 0.284336 0.988266 0.118060 0.044 Uiso 1 1 calc R U . . .
H12B H 0.397503 1.027939 0.182004 0.044 Uiso 1 1 calc R U . . .
H12C H 0.313811 0.947523 0.199552 0.044 Uiso 1 1 calc R U . . .
C13 C 0.36191(15) 0.82222(11) 0.10933(9) 0.0325(3) Uani 1 1 d . . . . .
H13A H 0.300242 0.839601 0.063589 0.049 Uiso 1 1 calc R U . . .
H13B H 0.318496 0.798417 0.144276 0.049 Uiso 1 1 calc R U . . .
H13C H 0.417471 0.775845 0.098663 0.049 Uiso 1 1 calc R U . . .
C14 C 0.72848(14) 0.91389(10) 0.41065(8) 0.0260(3) Uani 1 1 d . . . . .
C15 C 0.85160(17) 0.96401(13) 0.41408(10) 0.0414(4) Uani 1 1 d . . . . .
H15A H 0.887483 0.986785 0.464125 0.062 Uiso 1 1 calc R U . . .
H15B H 0.834684 1.014546 0.379367 0.062 Uiso 1 1 calc R U . . .
H15C H 0.910948 0.922574 0.400929 0.062 Uiso 1 1 calc R U . . .
C16 C 0.63920(16) 0.97824(11) 0.43449(8) 0.0315(3) Uani 1 1 d . . . . .
H16A H 0.677315 0.998461 0.485057 0.047 Uiso 1 1 calc R U . . .
H16B H 0.560311 0.947119 0.432242 0.047 Uiso 1 1 calc R U . . .
H16C H 0.622701 1.030432 0.401457 0.047 Uiso 1 1 calc R U . . .
C17 C 0.75558(18) 0.83487(12) 0.46540(9) 0.0375(4) Uani 1 1 d . . . . .
H17A H 0.794095 0.857739 0.515115 0.056 Uiso 1 1 calc R U . . .
H17B H 0.812852 0.792457 0.451343 0.056 Uiso 1 1 calc R U . . .
H17C H 0.677049 0.804078 0.464622 0.056 Uiso 1 1 calc R U . . .
C18 C 0.44231(12) 0.63583(8) 0.39872(7) 0.0168(2) Uani 1 1 d . . . . .
H18 H 0.495004 0.634595 0.447651 0.020 Uiso 1 1 calc R U . . .
C19 C 0.45904(12) 0.58032(8) 0.34104(7) 0.0166(2) Uani 1 1 d . . . . .
C20 C 0.35485(12) 0.59962(8) 0.27856(7) 0.0161(2) Uani 1 1 d . . . . .
C21 C 0.31595(13) 0.56267(9) 0.20646(7) 0.0221(3) Uani 1 1 d . . . . .
H21 H 0.365344 0.517937 0.191568 0.027 Uiso 1 1 calc R U . . .
C22 C 0.20694(14) 0.59175(10) 0.15846(8) 0.0254(3) Uani 1 1 d . . . . .
H22 H 0.180601 0.566001 0.110623 0.030 Uiso 1 1 calc R U . . .
C23 C 0.13311(13) 0.65930(10) 0.17885(8) 0.0242(3) Uani 1 1 d . . . . .
H23 H 0.057850 0.678180 0.144579 0.029 Uiso 1 1 calc R U . . .
C24 C 0.16834(12) 0.69804(9) 0.24731(7) 0.0196(2) Uani 1 1 d . . . . .
H24 H 0.118511 0.744141 0.260035 0.024 Uiso 1 1 calc R U . . .
C25 C 0.27983(12) 0.66894(8) 0.29924(7) 0.0156(2) Uani 1 1 d . . . . .
C26 C 0.33733(12) 0.69351(8) 0.37457(7) 0.0160(2) Uani 1 1 d . . . . .
C27 C 0.28422(13) 0.75500(9) 0.42325(7) 0.0205(2) Uani 1 1 d . . . . .
C28 C 0.24975(17) 0.84800(10) 0.38829(9) 0.0330(4) Uani 1 1 d . . . . .
H28A H 0.213155 0.884768 0.420390 0.050 Uiso 1 1 calc R U . . .
H28B H 0.188859 0.841074 0.340142 0.050 Uiso 1 1 calc R U . . .
H28C H 0.325229 0.877579 0.381990 0.050 Uiso 1 1 calc R U . . .
C29 C 0.37963(16) 0.76890(11) 0.49809(8) 0.0302(3) Uani 1 1 d . . . . .
H29A H 0.344767 0.810065 0.528105 0.045 Uiso 1 1 calc R U . . .
H29B H 0.456683 0.794657 0.490615 0.045 Uiso 1 1 calc R U . . .
H29C H 0.398442 0.710858 0.523390 0.045 Uiso 1 1 calc R U . . .
C30 C 0.16677(15) 0.71068(12) 0.43651(9) 0.0313(3) Uani 1 1 d . . . . .
H30A H 0.130727 0.750417 0.466964 0.047 Uiso 1 1 calc R U . . .
H30B H 0.189664 0.653041 0.461875 0.047 Uiso 1 1 calc R U . . .
H30C H 0.105084 0.700329 0.389128 0.047 Uiso 1 1 calc R U . . .
C31 C 0.55810(13) 0.50803(9) 0.34717(8) 0.0217(3) Uani 1 1 d . . . . .
C32 C 0.63062(15) 0.52075(11) 0.28884(9) 0.0333(3) Uani 1 1 d . . . . .
H32A H 0.689508 0.470776 0.291866 0.050 Uiso 1 1 calc R U . . .
H32B H 0.676933 0.577683 0.297798 0.050 Uiso 1 1 calc R U . . .
H32C H 0.571631 0.521915 0.239694 0.050 Uiso 1 1 calc R U . . .
C34 C 0.65215(15) 0.51016(11) 0.42329(9) 0.0332(3) Uani 1 1 d . . . . .
H34A H 0.715685 0.463464 0.425994 0.050 Uiso 1 1 calc R U . . .
H34B H 0.608302 0.499066 0.461212 0.050 Uiso 1 1 calc R U . . .
H34C H 0.692683 0.569324 0.431409 0.050 Uiso 1 1 calc R U . . .
C33 C 0.49459(16) 0.41489(10) 0.33697(10) 0.0327(3) Uani 1 1 d . . . . .
H33A H 0.557982 0.368061 0.339795 0.049 Uiso 1 1 calc R U . . .
H33B H 0.432933 0.412244 0.288768 0.049 Uiso 1 1 calc R U . . .
H33C H 0.452443 0.405128 0.375877 0.049 Uiso 1 1 calc R U . . .

loop_
_atom_site_aniso_label
_atom_site_aniso_U_11
_atom_site_aniso_U_22
_atom_site_aniso_U_33
_atom_site_aniso_U_23
_atom_site_aniso_U_13
_atom_site_aniso_U_12
Sn1 0.01893(4) 0.01547(4) 0.01936(4) 0.00088(3) 0.00663(3) -0.00267(3)
C1 0.0202(6) 0.0136(5) 0.0181(6) 0.0000(5) 0.0057(5) -0.0016(5)
C2 0.0203(6) 0.0171(6) 0.0187(6) 0.0010(5) 0.0030(5) -0.0040(5)
C3 0.0165(6) 0.0190(6) 0.0251(7) 0.0029(5) 0.0061(5) -0.0023(5)
C4 0.0173(6) 0.0290(7) 0.0388(8) 0.0052(6) 0.0069(6) 0.0009(6)
C5 0.0223(7) 0.0284(8) 0.0531(10) 0.0059(7) 0.0177(7) 0.0062(6)
C7 0.0313(7) 0.0255(7) 0.0287(7) -0.0032(6) 0.0175(6) -0.0012(6)
C6 0.0344(8) 0.0269(7) 0.0485(10) -0.0037(7) 0.0279(8) 0.0027(6)
C8 0.0191(6) 0.0169(6) 0.0225(6) 0.0001(5) 0.0097(5) -0.0020(5)
C9 0.0173(6) 0.0155(5) 0.0169(6) 0.0010(5) 0.0054(5) -0.0019(5)
C10 0.0217(6) 0.0212(6) 0.0164(6) 0.0010(5) 0.0039(5) -0.0002(5)
C11 0.0330(8) 0.0452(9) 0.0242(7) 0.0126(7) 0.0080(6) 0.0016(7)
C12 0.0258(7) 0.0319(8) 0.0279(7) 0.0004(6) 0.0027(6) 0.0084(6)
C13 0.0326(8) 0.0320(8) 0.0260(7) -0.0039(6) -0.0040(6) -0.0054(7)
C14 0.0298(7) 0.0241(7) 0.0197(6) 0.0010(5) -0.0013(6) -0.0042(6)
C15 0.0345(9) 0.0465(10) 0.0353(9) -0.0050(8) -0.0040(7) -0.0153(8)
C16 0.0461(9) 0.0272(7) 0.0183(7) -0.0048(6) 0.0037(6) -0.0031(7)
C17 0.0504(10) 0.0343(9) 0.0218(7) 0.0070(6) -0.0005(7) 0.0046(8)
C18 0.0189(6) 0.0168(5) 0.0143(5) 0.0027(5) 0.0037(5) -0.0001(5)
C19 0.0177(6) 0.0133(5) 0.0193(6) 0.0010(5) 0.0058(5) 0.0000(4)
C20 0.0175(6) 0.0140(5) 0.0174(6) -0.0008(4) 0.0054(5) -0.0024(4)
C21 0.0274(7) 0.0205(6) 0.0197(6) -0.0051(5) 0.0087(5) -0.0031(5)
C22 0.0303(7) 0.0273(7) 0.0162(6) -0.0042(5) 0.0023(5) -0.0067(6)
C23 0.0219(6) 0.0273(7) 0.0198(6) 0.0029(5) -0.0006(5) -0.0021(5)
C24 0.0181(6) 0.0196(6) 0.0198(6) 0.0019(5) 0.0030(5) 0.0003(5)
C25 0.0164(6) 0.0143(5) 0.0165(6) 0.0011(4) 0.0049(5) -0.0015(4)
C26 0.0187(6) 0.0143(5) 0.0153(5) 0.0008(4) 0.0049(5) -0.0001(4)
C27 0.0265(6) 0.0186(6) 0.0165(5) -0.0016(5) 0.0061(5) 0.0046(5)
C28 0.0512(10) 0.0197(7) 0.0268(7) -0.0017(6) 0.0082(7) 0.0108(7)
C29 0.0370(8) 0.0327(8) 0.0192(6) -0.0079(6) 0.0046(6) 0.0050(6)
C30 0.0296(8) 0.0380(8) 0.0306(8) -0.0029(7) 0.0156(7) 0.0040(7)
C31 0.0202(6) 0.0183(6) 0.0270(7) 0.0010(5) 0.0068(5) 0.0045(5)
C32 0.0311(8) 0.0342(8) 0.0401(9) 0.0021(7) 0.0189(7) 0.0110(7)
C34 0.0258(7) 0.0340(8) 0.0361(8) 0.0020(7) 0.0017(7) 0.0113(6)
C33 0.0334(8) 0.0161(6) 0.0466(9) 0.0011(6) 0.0073(7) 0.0039(6)

loop_
_atom_type_symbol
_atom_type_description
_atom_type_scat_dispersion_real
_atom_type_scat_dispersion_imag
_atom_type_scat_source
C C 0.0033 0.0016 'International Tables Vol C Tables 4.2.6.8 and 6.1.1.4'
H H 0.0000 0.0000 'International Tables Vol C Tables 4.2.6.8 and 6.1.1.4'
Sn Sn -0.6537 1.4246 'International Tables Vol C Tables 4.2.6.8 and 6.1.1.4'

loop_
_geom_angle_atom_site_label_1
_geom_angle_atom_site_label_2
_geom_angle_atom_site_label_3
_geom_angle
_geom_angle_site_symmetry_1
_geom_angle_site_symmetry_3
_geom_angle_publ_flag
C2 Sn1 C26 133.01(4) . . ?
C9 C1 C2 111.36(12) . . ?
C1 C2 C3 106.19(11) . . ?
C1 C2 C14 125.49(12) . . ?
C3 C2 C14 127.65(12) . . ?
C1 C2 Sn1 75.46(7) . . ?
C3 C2 Sn1 77.10(7) . . ?
C14 C2 Sn1 120.43(9) . . ?
C4 C3 C2 132.78(13) . . ?
C4 C3 C8 119.20(13) . . ?
C2 C3 C8 108.03(11) . . ?
C5 C4 C3 119.69(15) . . ?
C4 C5 C6 121.32(14) . . ?
C6 C7 C8 119.67(15) . . ?
C7 C6 C5 121.14(15) . . ?
C7 C8 C9 132.91(13) . . ?
C7 C8 C3 118.98(13) . . ?
C9 C8 C3 108.10(11) . . ?
C1 C9 C8 106.16(11) . . ?
C1 C9 C10 126.02(12) . . ?
C8 C9 C10 127.62(12) . . ?
C9 C10 C12 110.58(11) . . ?
C9 C10 C11 109.24(12) . . ?
C12 C10 C11 108.23(12) . . ?
C9 C10 C13 111.37(11) . . ?
C12 C10 C13 107.78(12) . . ?
C11 C10 C13 109.58(12) . . ?
C2 C14 C16 110.43(12) . . ?
C2 C14 C17 111.77(12) . . ?
C16 C14 C17 107.79(13) . . ?
C2 C14 C15 108.80(13) . . ?
C16 C14 C15 108.78(13) . . ?
C17 C14 C15 109.22(14) . . ?
C19 C18 C26 111.77(11) . . ?
C18 C19 C20 105.68(11) . . ?
C18 C19 C31 126.50(12) . . ?
C20 C19 C31 127.47(11) . . ?
C21 C20 C19 132.54(12) . . ?
C21 C20 C25 119.04(12) . . ?
C19 C20 C25 108.40(11) . . ?
C22 C21 C20 119.80(13) . . ?
C21 C22 C23 121.15(13) . . ?
C24 C23 C22 121.01(13) . . ?
C23 C24 C25 119.71(13) . . ?
C24 C25 C26 132.46(12) . . ?
C24 C25 C20 119.28(11) . . ?
C26 C25 C20 108.24(11) . . ?
C18 C26 C25 105.76(11) . . ?
C18 C26 C27 125.92(11) . . ?
C25 C26 C27 127.37(11) . . ?
C18 C26 Sn1 75.39(7) . . ?
C25 C26 Sn1 76.75(7) . . ?
C27 C26 Sn1 122.03(8) . . ?
C26 C27 C29 110.64(11) . . ?
C26 C27 C28 111.96(11) . . ?
C29 C27 C28 107.74(12) . . ?
C26 C27 C30 108.82(11) . . ?
C29 C27 C30 108.27(12) . . ?
C28 C27 C30 109.33(13) . . ?
C19 C31 C34 110.70(12) . . ?
C19 C31 C32 111.41(11) . . ?
C34 C31 C32 108.18(13) . . ?
C19 C31 C33 109.18(11) . . ?
C34 C31 C33 108.00(12) . . ?
C32 C31 C33 109.30(13) . . ?

loop_
_geom_bond_atom_site_label_1
_geom_bond_atom_site_label_2
_geom_bond_distance
_geom_bond_site_symmetry_2
_geom_bond_publ_flag
Sn1 C2 2.6516(13) . ?
Sn1 C26 2.6676(13) . ?
C1 C9 1.4154(17) . ?
C1 C2 1.4171(18) . ?
C2 C3 1.4385(19) . ?
C2 C14 1.5258(19) . ?
C3 C4 1.4202(19) . ?
C3 C8 1.4470(19) . ?
C4 C5 1.361(2) . ?
C5 C6 1.407(3) . ?
C7 C6 1.374(2) . ?
C7 C8 1.4147(19) . ?
C8 C9 1.4392(18) . ?
C9 C10 1.5192(18) . ?
C10 C12 1.524(2) . ?
C10 C11 1.535(2) . ?
C10 C13 1.536(2) . ?
C14 C16 1.528(2) . ?
C14 C17 1.538(2) . ?
C14 C15 1.541(2) . ?
C18 C19 1.4152(18) . ?
C18 C26 1.4181(17) . ?
C19 C20 1.4396(18) . ?
C19 C31 1.5179(18) . ?
C20 C21 1.4205(18) . ?
C20 C25 1.4413(17) . ?
C21 C22 1.370(2) . ?
C22 C23 1.412(2) . ?
C23 C24 1.3700(19) . ?
C24 C25 1.4221(17) . ?
C25 C26 1.4382(17) . ?
C26 C27 1.5205(18) . ?
C27 C29 1.533(2) . ?
C27 C28 1.5338(19) . ?
C27 C30 1.538(2) . ?
C31 C34 1.530(2) . ?
C31 C32 1.537(2) . ?
C31 C33 1.540(2) . ?

loop_
_geom_torsion_atom_site_label_1
_geom_torsion_atom_site_label_2
_geom_torsion_atom_site_label_3
_geom_torsion_atom_site_label_4
_geom_torsion
_geom_torsion_site_symmetry_1
_geom_torsion_site_symmetry_2
_geom_torsion_site_symmetry_3
_geom_torsion_site_symmetry_4
_geom_torsion_publ_flag
C9 C1 C2 C3 4.21(15) . . . . ?
C9 C1 C2 C14 175.37(12) . . . . ?
C9 C1 C2 Sn1 -67.40(9) . . . . ?
C1 C2 C3 C4 177.79(14) . . . . ?
C14 C2 C3 C4 6.9(2) . . . . ?
Sn1 C2 C3 C4 -111.77(15) . . . . ?
C1 C2 C3 C8 -2.65(14) . . . . ?
C14 C2 C3 C8 -173.55(13) . . . . ?
Sn1 C2 C3 C8 67.80(9) . . . . ?
C2 C3 C4 C5 178.93(15) . . . . ?
C8 C3 C4 C5 -0.6(2) . . . . ?
C3 C4 C5 C6 1.0(2) . . . . ?
C8 C7 C6 C5 0.1(2) . . . . ?
C4 C5 C6 C7 -0.8(2) . . . . ?
C6 C7 C8 C9 -179.62(14) . . . . ?
C6 C7 C8 C3 0.3(2) . . . . ?
C4 C3 C8 C7 -0.08(19) . . . . ?
C2 C3 C8 C7 -179.71(12) . . . . ?
C4 C3 C8 C9 179.89(12) . . . . ?
C2 C3 C8 C9 0.25(14) . . . . ?
C2 C1 C9 C8 -4.06(14) . . . . ?
C2 C1 C9 C10 -179.12(12) . . . . ?
C7 C8 C9 C1 -177.79(14) . . . . ?
C3 C8 C9 C1 2.25(14) . . . . ?
C7 C8 C9 C10 -2.8(2) . . . . ?
C3 C8 C9 C10 177.21(12) . . . . ?
C1 C9 C10 C12 -7.40(18) . . . . ?
C8 C9 C10 C12 178.59(13) . . . . ?
C1 C9 C10 C11 111.61(15) . . . . ?
C8 C9 C10 C11 -62.40(17) . . . . ?
C1 C9 C10 C13 -127.21(14) . . . . ?
C8 C9 C10 C13 58.78(18) . . . . ?
C1 C2 C14 C16 14.00(19) . . . . ?
C3 C2 C14 C16 -176.76(13) . . . . ?
Sn1 C2 C14 C16 -79.51(13) . . . . ?
C1 C2 C14 C17 133.98(15) . . . . ?
C3 C2 C14 C17 -56.77(19) . . . . ?
Sn1 C2 C14 C17 40.48(16) . . . . ?
C1 C2 C14 C15 -105.33(16) . . . . ?
C3 C2 C14 C15 63.92(18) . . . . ?
Sn1 C2 C14 C15 161.16(10) . . . . ?
C26 C18 C19 C20 -3.83(14) . . . . ?
C26 C18 C19 C31 -177.41(12) . . . . ?
C18 C19 C20 C21 -176.23(14) . . . . ?
C31 C19 C20 C21 -2.7(2) . . . . ?
C18 C19 C20 C25 2.07(14) . . . . ?
C31 C19 C20 C25 175.56(12) . . . . ?
C19 C20 C21 C22 176.68(14) . . . . ?
C25 C20 C21 C22 -1.47(19) . . . . ?
C20 C21 C22 C23 1.2(2) . . . . ?
C21 C22 C23 C24 0.1(2) . . . . ?
C22 C23 C24 C25 -1.1(2) . . . . ?
C23 C24 C25 C26 -177.16(13) . . . . ?
C23 C24 C25 C20 0.69(19) . . . . ?
C21 C20 C25 C24 0.56(18) . . . . ?
C19 C20 C25 C24 -178.01(11) . . . . ?
C21 C20 C25 C26 178.89(11) . . . . ?
C19 C20 C25 C26 0.32(14) . . . . ?
C19 C18 C26 C25 4.03(14) . . . . ?
C19 C18 C26 C27 173.47(12) . . . . ?
C19 C18 C26 Sn1 -67.32(9) . . . . ?
C24 C25 C26 C18 175.45(13) . . . . ?
C20 C25 C26 C18 -2.57(14) . . . . ?
C24 C25 C26 C27 6.2(2) . . . . ?
C20 C25 C26 C27 -171.80(12) . . . . ?
C24 C25 C26 Sn1 -114.17(14) . . . . ?
C20 C25 C26 Sn1 67.81(9) . . . . ?
C18 C26 C27 C29 16.97(19) . . . . ?
C25 C26 C27 C29 -175.87(13) . . . . ?
Sn1 C26 C27 C29 -77.95(13) . . . . ?
C18 C26 C27 C28 137.16(14) . . . . ?
C25 C26 C27 C28 -55.67(18) . . . . ?
Sn1 C26 C27 C28 42.24(15) . . . . ?
C18 C26 C27 C30 -101.87(15) . . . . ?
C25 C26 C27 C30 65.29(17) . . . . ?
Sn1 C26 C27 C30 163.21(9) . . . . ?
C18 C19 C31 C34 -7.64(19) . . . . ?
C20 C19 C31 C34 -179.84(13) . . . . ?
C18 C19 C31 C32 -128.07(14) . . . . ?
C20 C19 C31 C32 59.74(18) . . . . ?
C18 C19 C31 C33 111.12(15) . . . . ?
C20 C19 C31 C33 -61.07(18) . . . . ?
